data_1567996
loop_
_publ_author_name
'Miguel-Casa&#xf1;, Eugenia'
'Darawsheh, Mohanad D.'
'Fari&#xf1;a-Torres, V&#xed;ctor'
'Vit&#xf3;rica-Yrez&#xe1;bal, I&#xf1;igo J'
'Andres-Garcia, Eduardo'
'Fa&#xf1;an&#xe1;s-Mastral, Mart&#xed;n'
'M&#xed;nguez Espallargas, Guillermo'

_publ_section_title
;
 Heterometallic palladium-iron metal-organic framework as a highly active
 catalyst for cross-coupling reactions.
;
_journal_issue 1
_journal_name_full 'Chemical science'
_journal_page_first 179
_journal_page_last 185
_journal_paper_doi 10.1039/d2sc05192c
_journal_volume 14
_journal_year 2022
_chemical_formula_moiety 'C42 H30 Cl6 Fe6 N6 O32 Pd3, 6(H2 O)'
_chemical_formula_sum 'C42 H42 Cl6 Fe6 N6 O38 Pd3'
_chemical_formula_weight 2105.81
_space_group_crystal_system cubic
_space_group_IT_number 223
_space_group_name_Hall '-P 4n 2 3'
_space_group_name_H-M_alt 'P m -3 n'
_atom_sites_solution_hydrogens mixed
_atom_sites_solution_primary dual
_audit_creation_date 2021-12-02
_audit_creation_method
;
Olex2 1.5
(compiled 2021.10.07 svn.r9718050b for OlexSys, GUI svn.r6410)
;
_audit_update_record
;
2022-02-14 deposited with the CCDC.	2022-11-22 downloaded from the CCDC.
;
_cell_angle_alpha 90
_cell_angle_beta 90
_cell_angle_gamma 90
_cell_formula_units_Z 4
_cell_length_a 22.1165(4)
_cell_length_b 22.1165(4)
_cell_length_c 22.1165(4)
_cell_measurement_reflns_used 1855
_cell_measurement_temperature 119.6(8)
_cell_measurement_theta_max 15.7940
_cell_measurement_theta_min 3.6700
_cell_volume 10818.1(3)
_computing_cell_refinement 'CrysAlisPro 1.171.41.119a (Rigaku OD, 2021)'
_computing_data_collection 'CrysAlisPro 1.171.41.119a (Rigaku OD, 2021)'
_computing_data_reduction 'CrysAlisPro 1.171.41.119a (Rigaku OD, 2021)'
_computing_molecular_graphics 'Olex2 1.5 (Dolomanov et al., 2009)'
_computing_publication_material 'Olex2 1.5 (Dolomanov et al., 2009)'
_computing_structure_refinement 'SHELXL 2018/3 (Sheldrick, 2015)'
_computing_structure_solution 'SHELXT 2018/2 (Sheldrick, 2018)'
_diffrn_ambient_environment N~2~
_diffrn_ambient_temperature 119.6(8)
_diffrn_detector 'CCD plate'
_diffrn_detector_area_resol_mean 16.0267
_diffrn_detector_type Sapphire3
_diffrn_measured_fraction_theta_full 0.987
_diffrn_measured_fraction_theta_max 0.987
_diffrn_measurement_details
;
List of Runs (angles in degrees, time in seconds):

  # Type    Start    End  Width  t~exp~   \w     \q     \k     \f   Frames
#--------------------------------------------------------------------------
  1  \w    -14.00  23.00   1.00   40.00    --  -14.89 -99.00 150.00   37
  2  \w    -84.00   7.00   1.00   40.00    --  -14.89 -57.00   0.00   91
  3  \w    -59.00  45.00   1.00   40.00    --  -14.89  19.00  90.00  104
  4  \w    -74.00 -38.00   1.00   40.00    --  -14.89 127.00 -22.20   36
  5  \w    -79.00   7.00   1.00   40.00    --  -14.89 -57.00-120.00   86
  6  \w      8.00  76.00   1.00   40.00    --   15.67-129.00 -35.56   68
  7  \w    -53.00  32.00   1.00   40.00    --   15.67 -57.00-120.00   85
  8  \w    -10.00  88.00   1.00   40.00    --   15.67  38.00-180.00   98
  9  \w    -54.00  46.00   1.00   40.00    --   15.67 -77.00 150.00  100
;
_diffrn_measurement_device 'four-circle diffractometer'
_diffrn_measurement_device_type 'SuperNova, Single source at offset/far, Sapphire3'
_diffrn_measurement_method '\w scans'
_diffrn_orient_matrix_type 'CrysAlisPro convention (1999,Acta A55,543-557)'
_diffrn_orient_matrix_UB_11 0.0291090000
_diffrn_orient_matrix_UB_12 0.0041425000
_diffrn_orient_matrix_UB_13 0.0128225000
_diffrn_orient_matrix_UB_21 0.0134653000
_diffrn_orient_matrix_UB_22 -0.0079250000
_diffrn_orient_matrix_UB_23 -0.0280029000
_diffrn_orient_matrix_UB_31 -0.0004456000
_diffrn_orient_matrix_UB_32 0.0307997000
_diffrn_orient_matrix_UB_33 -0.0089246000
_diffrn_radiation_monochromator mirror
_diffrn_radiation_probe x-ray
_diffrn_radiation_type 'Mo K\a'
_diffrn_radiation_wavelength 0.71073
_diffrn_reflns_av_R_equivalents 0.2715
_diffrn_reflns_av_unetI/netI 0.0304
_diffrn_reflns_Laue_measured_fraction_full 0.987
_diffrn_reflns_Laue_measured_fraction_max 0.987
_diffrn_reflns_limit_h_max 17
_diffrn_reflns_limit_h_min -17
_diffrn_reflns_limit_k_max 17
_diffrn_reflns_limit_k_min -17
_diffrn_reflns_limit_l_max 17
_diffrn_reflns_limit_l_min -17
_diffrn_reflns_number 54934
_diffrn_reflns_point_group_measured_fraction_full 0.987
_diffrn_reflns_point_group_measured_fraction_max 0.987
_diffrn_reflns_theta_full 16.515
_diffrn_reflns_theta_max 16.515
_diffrn_reflns_theta_min 3.321
_diffrn_source 'micro-focus sealed X-ray tube'
_diffrn_source_type 'SuperNova (Mo) X-ray Source'
_exptl_absorpt_coefficient_mu 1.477
_exptl_absorpt_correction_T_max 1.00000
_exptl_absorpt_correction_T_min 0.45071
_exptl_absorpt_correction_type multi-scan
_exptl_absorpt_process_details
;
CrysAlisPro 1.171.41.119a (Rigaku Oxford Diffraction, 2021)
Empirical absorption correction using spherical harmonics,
implemented in SCALE3 ABSPACK scaling algorithm.
;
_exptl_crystal_colour 'clear reddish red'
_exptl_crystal_colour_lustre clear
_exptl_crystal_colour_modifier reddish
_exptl_crystal_colour_primary red
_exptl_crystal_density_diffrn 1.293
_exptl_crystal_description block
_exptl_crystal_F_000 4144
_exptl_crystal_size_max 0.03
_exptl_crystal_size_mid 0.02
_exptl_crystal_size_min 0.02
_refine_diff_density_max 0.540
_refine_diff_density_min -0.382
_refine_diff_density_rms 0.070
_refine_ls_extinction_method none
_refine_ls_goodness_of_fit_ref 1.050
_refine_ls_hydrogen_treatment constr
_refine_ls_matrix_type full
_refine_ls_number_parameters 68
_refine_ls_number_reflns 544
_refine_ls_number_restraints 1
_refine_ls_restrained_S_all 1.126
_refine_ls_R_factor_all 0.0598
_refine_ls_R_factor_gt 0.0492
_refine_ls_shift/su_max 0.000
_refine_ls_shift/su_mean 0.000
_refine_ls_structure_factor_coef Fsqd
_refine_ls_weighting_details 'w=1/[\s^2^(Fo^2^)+(0.0831P)^2^+46.9800P] where P=(Fo^2^+2Fc^2^)/3'
_refine_ls_weighting_scheme calc
_refine_ls_wR_factor_gt 0.1301
_refine_ls_wR_factor_ref 0.1370
_reflns_Friedel_coverage 0.000
_reflns_number_gt 435
_reflns_number_total 544
_reflns_threshold_expression 'I > 2\s(I)'
_cod_data_source_file d2sc05192c2.cif
_cod_data_source_block muv22
_cod_depositor_comments
;Adding full bibliography for 1567996.cif.

 Adding full bibliography for 1567996.cif.
;
_cod_original_cell_volume 10818.1(6)
_cod_database_code 1567996
_shelx_shelxl_version_number 2018/3
_shelx_space_group_comment
;
The symmetry employed for this shelxl refinement is uniquely defined
by the following loop, which should always be used as a source of
symmetry information in preference to the above space-group names.
They are only intended as comments.
;
_shelx_estimated_absorpt_t_max 0.971
_shelx_estimated_absorpt_t_min 0.957
_olex2_refinement_description
;
1. Fixed Uiso
 At 1.2 times of:
  All C(H) groups
 At 1.5 times of:
  All O(H,H) groups
2. Restrained distances
 Fe1-H4A \\sim Fe1-H4B
 with sigma of 0.02
3. Others
 Fixed Sof: H4A(0.5) H4B(0.5) Cl2(0.25) Cl1(0.25)
4.a Riding coordinates:
 O4(H4A,H4B), O5(H5A,H5B)
4.b Aromatic/amide H refined with riding coordinates:
 C3(H3), C4(H4)
;
_smtbx_masks_void_probe_radius 1.2
_smtbx_masks_void_truncation_radius 1.2
_olex2_date_sample_data_collection 2019-02-20
_olex2_submission_special_instructions 'No special instructions were received'
_oxdiff_exptl_absorpt_empirical_details
;
Empirical correction (ABSPACK) includes:
- Absorption correction using spherical harmonics
- Frame scaling
;
_oxdiff_exptl_absorpt_empirical_full_max 1.476
_oxdiff_exptl_absorpt_empirical_full_min 0.565

loop_
_space_group_symop_operation_xyz
'x, y, z'
'-x, -y, z'
'-x, y, -z'
'x, -y, -z'
'z, x, y'
'z, -x, -y'
'-z, -x, y'
'-z, x, -y'
'y, z, x'
'-y, z, -x'
'y, -z, -x'
'-y, -z, x'
'y+1/2, x+1/2, -z+1/2'
'-y+1/2, -x+1/2, -z+1/2'
'y+1/2, -x+1/2, z+1/2'
'-y+1/2, x+1/2, z+1/2'
'x+1/2, z+1/2, -y+1/2'
'-x+1/2, z+1/2, y+1/2'
'-x+1/2, -z+1/2, -y+1/2'
'x+1/2, -z+1/2, y+1/2'
'z+1/2, y+1/2, -x+1/2'
'z+1/2, -y+1/2, x+1/2'
'-z+1/2, y+1/2, x+1/2'
'-z+1/2, -y+1/2, -x+1/2'
'-x, -y, -z'
'x, y, -z'
'x, -y, z'
'-x, y, z'
'-z, -x, -y'
'-z, x, y'
'z, x, -y'
'z, -x, y'
'-y, -z, -x'
'y, -z, x'
'-y, z, x'
'y, z, -x'
'-y-1/2, -x-1/2, z-1/2'
'y-1/2, x-1/2, z-1/2'
'-y-1/2, x-1/2, -z-1/2'
'y-1/2, -x-1/2, -z-1/2'
'-x-1/2, -z-1/2, y-1/2'
'x-1/2, -z-1/2, -y-1/2'
'x-1/2, z-1/2, y-1/2'
'-x-1/2, z-1/2, -y-1/2'
'-z-1/2, -y-1/2, x-1/2'
'-z-1/2, y-1/2, -x-1/2'
'z-1/2, -y-1/2, -x-1/2'
'z-1/2, y-1/2, x-1/2'

loop_
_atom_site_label
_atom_site_type_symbol
_atom_site_fract_x
_atom_site_fract_y
_atom_site_fract_z
_atom_site_U_iso_or_equiv
_atom_site_adp_type
_atom_site_occupancy
_atom_site_site_symmetry_order
_atom_site_calc_flag
_atom_site_refinement_flags_posn
_atom_site_refinement_flags_adp
_atom_site_refinement_flags_occupancy
_atom_site_disorder_assembly
_atom_site_disorder_group
Pd1 Pd 0.17216(11) 0.500000 0.500000 0.0645(11) Uani 1 4 d S T P . .
Fe1 Fe 0.18899(7) 0.31101(7) 0.250000 0.0341(11) Uani 1 2 d DS T P . .
O3 O 0.2404(3) 0.2445(4) 0.3837(3) 0.041(2) Uani 1 1 d . . . . .
O1 O 0.250000 0.250000 0.250000 0.018(4) Uani 1 6 d S T P . .
O2 O 0.1906(3) 0.3225(3) 0.3412(3) 0.038(2) Uani 1 1 d . . . . .
O4 O 0.1226(3) 0.3774(3) 0.250000 0.053(3) Uani 1 2 d S T P . .
H4A H 0.131098 0.412360 0.267400 0.080 Uiso 0.5 1 d DR U P . .
H4B H 0.085818 0.382590 0.236840 0.080 Uiso 0.5 1 d DR U P . .
N1 N 0.1759(6) 0.4116(6) 0.500000 0.050(4) Uiso 1 2 d S . P . .
Cl2 Cl 0.0893(7) 0.500000 0.4456(8) 0.165(7) Uani 0.5 2 d S T P . .
C1 C 0.2110(6) 0.2942(7) 0.3843(6) 0.033(4) Uiso 1 1 d . . . . .
C2 C 0.2033(5) 0.3212(5) 0.4463(5) 0.034(4) Uiso 1 1 d . . . . .
C3 C 0.1850(5) 0.3793(5) 0.4481(5) 0.041(4) Uiso 1 1 d . . . . .
H3 H 0.177863 0.399166 0.410645 0.049 Uiso 1 1 calc R U . . .
C4 C 0.2139(6) 0.2896(7) 0.500000 0.034(5) Uiso 1 2 d S . P . .
H4 H 0.227402 0.248825 0.500000 0.041 Uiso 1 2 calc R U P . .
Cl1 Cl 0.2571(8) 0.500000 0.4396(10) 0.222(10) Uani 0.5 2 d S T P . .
O5 O 0.1522(12) 0.500000 0.3084(11) 0.254(12) Uiso 1 2 d S . P . .
H5A H 0.189171 0.500000 0.321340 0.382 Uiso 1 2 d R U P . .
H5B H 0.127431 0.500000 0.338990 0.382 Uiso 1 2 d R U P . .

loop_
_atom_site_aniso_label
_atom_site_aniso_U_11
_atom_site_aniso_U_22
_atom_site_aniso_U_33
_atom_site_aniso_U_23
_atom_site_aniso_U_13
_atom_site_aniso_U_12
Pd1 0.120(2) 0.0393(17) 0.0345(17) 0.000 0.000 0.000
Fe1 0.0391(13) 0.0391(13) 0.0241(18) 0.0012(9) 0.0012(9) 0.0038(14)
O3 0.036(5) 0.057(6) 0.030(5) -0.001(4) -0.006(4) 0.004(5)
O1 0.018(4) 0.018(4) 0.018(4) -0.004(5) -0.004(5) -0.004(5)
O2 0.049(6) 0.040(5) 0.026(5) -0.001(4) -0.005(4) 0.016(4)
O4 0.051(5) 0.051(5) 0.058(8) 0.007(5) 0.007(5) 0.020(6)
Cl2 0.135(12) 0.036(8) 0.32(2) 0.000 -0.043(12) 0.000
Cl1 0.183(15) 0.027(8) 0.45(3) 0.000 0.143(17) 0.000

loop_
_atom_type_symbol
_atom_type_description
_atom_type_scat_dispersion_real
_atom_type_scat_dispersion_imag
_atom_type_scat_source
C C 0.0033 0.0016 'International Tables Vol C Tables 4.2.6.8 and 6.1.1.4'
H H 0.0000 0.0000 'International Tables Vol C Tables 4.2.6.8 and 6.1.1.4'
Cl Cl 0.1484 0.1585 'International Tables Vol C Tables 4.2.6.8 and 6.1.1.4'
Fe Fe 0.3463 0.8444 'International Tables Vol C Tables 4.2.6.8 and 6.1.1.4'
N N 0.0061 0.0033 'International Tables Vol C Tables 4.2.6.8 and 6.1.1.4'
O O 0.0106 0.0060 'International Tables Vol C Tables 4.2.6.8 and 6.1.1.4'
Pd Pd -0.9988 1.0072 'International Tables Vol C Tables 4.2.6.8 and 6.1.1.4'

loop_
_geom_angle_atom_site_label_1
_geom_angle_atom_site_label_2
_geom_angle_atom_site_label_3
_geom_angle
_geom_angle_site_symmetry_1
_geom_angle_site_symmetry_3
_geom_angle_publ_flag
N1 Pd1 N1 175.1(7) . 27_565 ?
N1 Pd1 Cl2 92.0(3) 27_565 . ?
N1 Pd1 Cl2 92.0(3) 27_565 26_556 ?
N1 Pd1 Cl2 92.0(3) . . ?
N1 Pd1 Cl2 92.0(3) . 26_556 ?
N1 Pd1 Cl1 88.0(3) 27_565 26_556 ?
N1 Pd1 Cl1 88.0(3) 27_565 . ?
N1 Pd1 Cl1 88.0(3) . . ?
N1 Pd1 Cl1 88.0(3) . 26_556 ?
Cl2 Pd1 Cl2 66.5(9) . 26_556 ?
Cl2 Pd1 Cl1 177.9(7) 26_556 . ?
Cl2 Pd1 Cl1 111.3(8) . . ?
Cl2 Pd1 Cl1 111.3(8) 26_556 26_556 ?
Cl2 Pd1 Cl1 177.9(7) . 26_556 ?
Cl1 Pd1 Cl1 70.8(12) 26_556 . ?
O3 Fe1 O3 164.8(4) 9 24 ?
O3 Fe1 O2 89.2(3) 24 . ?
O3 Fe1 O2 89.6(3) 24 14 ?
O3 Fe1 O2 89.6(3) 9 . ?
O3 Fe1 O2 89.2(3) 9 14 ?
O3 Fe1 O4 82.4(2) 9 . ?
O3 Fe1 O4 82.4(2) 24 . ?
O1 Fe1 O3 97.6(2) . 9 ?
O1 Fe1 O3 97.6(2) . 24 ?
O1 Fe1 O2 94.4(2) . 14 ?
O1 Fe1 O2 94.4(2) . . ?
O1 Fe1 O4 180.00(13) . . ?
O2 Fe1 O2 171.3(4) . 14 ?
O2 Fe1 O4 85.6(2) . . ?
O2 Fe1 O4 85.6(2) 14 . ?
C1 O3 Fe1 125.4(8) . 5 ?
Fe1 O1 Fe1 120.0 9 5 ?
Fe1 O1 Fe1 120.0 9 . ?
Fe1 O1 Fe1 120.0 5 . ?
C1 O2 Fe1 135.5(8) . . ?
Fe1 O4 H4A 117.9 . . ?
Fe1 O4 H4A 117.949(1) . 14 ?
Fe1 O4 H4B 138.9 . . ?
Fe1 O4 H4B 138.885(3) . 14 ?
H4A O4 H4A 124.1 . 14 ?
H4A O4 H4B 103.2 14 14 ?
H4A O4 H4B 103.2 . . ?
H4A O4 H4B 20.9 . 14 ?
H4B O4 H4A 20.9 . 14 ?
H4B O4 H4B 82.2 . 14 ?
C3 N1 Pd1 121.9(7) . . ?
C3 N1 Pd1 121.9(7) 26_556 . ?
C3 N1 C3 114.3(14) 26_556 . ?
Pd1 Cl2 Cl2 56.7(5) . 26_556 ?
O3 C1 C2 114.1(12) . . ?
O2 C1 O3 128.3(12) . . ?
O2 C1 C2 117.6(12) . . ?
C3 C2 C1 116.0(11) . . ?
C3 C2 C4 120.2(11) . . ?
C4 C2 C1 123.8(11) . . ?
N1 C3 H3 117.8 . . ?
C2 C3 N1 124.5(12) . . ?
C2 C3 H3 117.8 . . ?
C2 C4 C2 116.3(15) . 26_556 ?
C2 C4 H4 121.9 . . ?
C2 C4 H4 121.9 26_556 . ?
H5A O5 H5B 109.8 . . ?

loop_
_geom_bond_atom_site_label_1
_geom_bond_atom_site_label_2
_geom_bond_distance
_geom_bond_site_symmetry_2
_geom_bond_publ_flag
Pd1 N1 1.958(13) . ?
Pd1 N1 1.958(13) 27_565 ?
Pd1 Cl2 2.191(15) . ?
Pd1 Cl2 2.191(15) 26_556 ?
Pd1 Cl1 2.304(15) 26_556 ?
Pd1 Cl1 2.304(15) . ?
Fe1 O3 2.033(7) 9 ?
Fe1 O3 2.033(7) 24 ?
Fe1 O1 1.908(2) . ?
Fe1 O2 2.033(7) . ?
Fe1 O2 2.033(7) 14 ?
Fe1 O4 2.076(10) . ?
O3 C1 1.278(13) . ?
O2 C1 1.226(13) . ?
O4 H4A 0.8841 . ?
O4 H4A 0.8842 14 ?
O4 H4B 0.8720 . ?
O4 H4B 0.8720 14 ?
N1 C3 1.367(12) 26_556 ?
N1 C3 1.367(12) . ?
Cl2 Cl2 2.40(3) 26_556 ?
C1 C2 1.506(14) . ?
C2 C3 1.347(12) . ?
C2 C4 1.398(12) . ?
C3 H3 0.9500 . ?
C4 H4 0.9500 . ?
O5 H5A 0.8668 . ?
O5 H5B 0.8693 . ?

loop_
_geom_torsion_atom_site_label_1
_geom_torsion_atom_site_label_2
_geom_torsion_atom_site_label_3
_geom_torsion_atom_site_label_4
_geom_torsion
_geom_torsion_site_symmetry_1
_geom_torsion_site_symmetry_2
_geom_torsion_site_symmetry_3
_geom_torsion_site_symmetry_4
_geom_torsion_publ_flag
Pd1 N1 C3 C2 162.1(9) . . . . ?
Fe1 O3 C1 O2 -11.4(18) 5 . . . ?
Fe1 O3 C1 C2 171.1(6) 5 . . . ?
Fe1 O2 C1 O3 1(2) . . . . ?
Fe1 O2 C1 C2 178.0(6) . . . . ?
O3 C1 C2 C3 165.7(10) . . . . ?
O3 C1 C2 C4 -14.6(16) . . . . ?
O2 C1 C2 C3 -12.1(15) . . . . ?
O2 C1 C2 C4 167.6(12) . . . . ?
C1 C2 C3 N1 -179.6(11) . . . . ?
C1 C2 C4 C2 -178.7(8) . . . 26_556 ?
C3 N1 C3 C2 -2(2) 26_556 . . . ?
C3 C2 C4 C2 1(2) . . . 26_556 ?
C4 C2 C3 N1 0.7(18) . . . . ?

loop_
_smtbx_masks_void_nr
_smtbx_masks_void_average_x
_smtbx_masks_void_average_y
_smtbx_masks_void_average_z
_smtbx_masks_void_volume
_smtbx_masks_void_count_electrons
_smtbx_masks_void_content
1 0.000 0.000 0.000 870.7 0.0 ?
2 -0.010 -0.260 -0.268 2681.6 513.4 ?
3 0.500 0.500 0.500 870.7 0.0 ?
